data_2001188
loop_
_publ_author_name
'Schollmeyer, D.'
'Fischer, G.'
'Pindur, U.'

_publ_section_title
;Annellated carbazoles as nucleic acid binding drugs: structure of
 6-ethyl-6,11-dihydro-5-(4-phenoxybutyl)-5<i>H</i>-6,11-<i>o</i>-benzenobenzo[<i>b</i>]carbazole
;
_journal_issue 12
_journal_name_full 'Acta Crystallographica Section C'
_journal_page_first 2177
_journal_page_last 2179
_journal_paper_doi 10.1107/S0108270193005839
_journal_volume 49
_journal_year 1993
_chemical_formula_sum 'C34 H31 N O'
_chemical_formula_weight 469.3
_symmetry_cell_setting monoclinic
_symmetry_space_group_name_Hall '-C 2yc'
_symmetry_space_group_name_H-M 'C 1 2/c 1'
_atom_type_scat_source 'SHELX76 (Sheldrick, 1976)'
_cell_angle_alpha 90.
_cell_angle_beta 123.3750(10)
_cell_angle_gamma 90.
_cell_formula_units_Z 8
_cell_length_a 28.0154(6)
_cell_length_b 9.8541(2)
_cell_length_c 21.8502(3)
_cell_measurement_reflns_used 75
_cell_measurement_temperature 298
_cell_measurement_theta_max 70
_cell_measurement_theta_min 66
_cell_volume 5037.34(17)
_diffrn_measurement_device CAD4
_diffrn_measurement_method \w/2\q
_diffrn_radiation_type CuK\a
_diffrn_radiation_wavelength 1.5418
_diffrn_reflns_av_R_equivalents 0.014
_diffrn_reflns_limit_h_max 35
_diffrn_reflns_limit_h_min 0
_diffrn_reflns_limit_k_max 0
_diffrn_reflns_limit_k_min -13
_diffrn_reflns_limit_l_max 27
_diffrn_reflns_limit_l_min -27
_diffrn_reflns_number 5174
_diffrn_reflns_theta_max 70
_diffrn_standards_decay_% '5 drop off'
_diffrn_standards_interval_time 66.67
_diffrn_standards_number 3
_exptl_absorpt_coefficient_mu 0.49
_exptl_absorpt_correction_type none
_exptl_crystal_colour Reddish
_exptl_crystal_density_diffrn 1.24
_exptl_crystal_density_meas 1.23
_exptl_crystal_density_method flotation?
_exptl_crystal_description Rectangular
_exptl_crystal_size_max 0.8
_exptl_crystal_size_mid 0.3
_exptl_crystal_size_min 0.2
_refine_diff_density_max -0.204
_refine_diff_density_min 0.205
_refine_ls_extinction_method none
_refine_ls_hydrogen_treatment refU
_refine_ls_number_parameters 336
_refine_ls_number_reflns 4143
_refine_ls_R_factor_obs 0.042
_refine_ls_shift/esd_max 0.001
_refine_ls_structure_factor_coef F
_refine_ls_weighting_scheme unit
_refine_ls_wR_factor_obs 0.042
_reflns_number_observed 4143
_reflns_number_total 4525
_reflns_observed_criterion F/\s(F)>3.92
_cod_data_source_file sh1050.cif
_cod_data_source_block sh1050_structure_1_of_1
_cod_original_cell_volume 5037.4(2)
_cod_original_formula_sum 'C34 H31 N1 O1'
_cod_database_code 2001188

loop_
_atom_site_label
_atom_site_fract_x
_atom_site_fract_y
_atom_site_fract_z
_atom_site_U_iso_or_equiv
C1 .28412(8) .0620(2) .61360(10) .0478(10)
C2 .34312(9) .0743(2) .65480(10) .0570(10)
C3 .37228(8) .1394(2) .72300(10) .0550(10)
C4 .34373(7) .1915(2) .75270(10) .0469(9)
C4A .28420(7) .1795(2) .71143(9) .0379(8)
N5 .24573(6) .2272(2) .72754(7) .0363(6)
C5A .19149(7) .1930(2) .66875(9) .0350(7)
C6 .13046(7) .2273(2) .64725(9) .0350(7)
C6A .10635(7) .3063(2) .57423(9) .0354(7)
C7 .08467(7) .4366(2) .55960(10) .0417(8)
C8 .06456(8) .4945(2) .49120(10) .0497(10)
C9 .06670(8) .4234(2) .43850(10) .0495(9)
C10 .08993(7) .2938(2) .45350(9) .0427(8)
C10A .10982(7) .2360(2) .52100(9) .0362(7)
C11 .13815(7) .0967(2) .54642(9) .0369(8)
C11A .19509(7) .1259(2) .61701(9) .0358(7)
C11B .25372(7) .1155(2) .64192(9) .0367(8)
C11C .10242(7) .0217(2) .56862(9) .0363(7)
C12 .07383(7) -.0996(2) .53920(10) .0433(8)
C13 .04286(8) -.1572(2) .56510(10) .0493(9)
C14 .04213(8) -.0957(2) .62110(10) .0490(9)
C15 .07088(7) .0265(2) .65110(10) .0425(8)
C15A .09985(7) .0876(2) .62351(9) .0360(7)
C16 .12349(7) .3023(2) .70343(9) .0417(8)
C17 .06081(8) .3337(2) .67790(10) .0530(10)
C1' .26348(8) .2924(2) .79724(9) .0434(8)
C2' .28851(8) .1940(2) .86160(10) .0504(9)
C3' .25693(8) .0593(2) .84490(10) .0479(9)
C4' .26767(9) -.0097(2) .91320(10) .0550(10)
O5' .24340(6) .0697(2) .94546(7) .0551(7)
C6' .18487(8) .0760(2) .90950(10) .0462(9)
C7' .16380(10) .1899(2) .92420(10) .0620(10)
C8' .10560(10) .2023(3) .8928(2) .076(2)
C9' .06840(10) .1028(3) .84640(10) .0740(10)
C10' .08970(10) -.0083(3) .83200(10) .0670(10)
C11' .14812(9) -.0235(2) .86330(10) .0570(10)
H1 .26107(8) .0166(2) .56140(10) ?
H2 .36140(9) .0409(2) .62710(10) ?
H3 .41950(8) .1506(2) .75680(10) ?
H4 .36247(7) .2409(2) .79890(10) ?
H7 .08389(7) .4883(2) .59710(10) ?
H8 .04782(8) .5869(2) .47640(10) ?
H9 .05782(8) .4752(2) .39600(10) ?
H10 .09696(7) .2411(2) .41951(9) ?
H11 .13683(7) .0500(2) .50595(9) ?
H12 .07669(7) -.1442(2) .50290(10) ?
H13 .01955(8) -.2393(2) .54160(10) ?
H14 .02081(8) -.1364(2) .63940(10) ?
H15 .07639(7) .0678(2) .70080(10) ?
H16A .13752(7) .2423(2) .74516(9) ?
H16B .14532(7) .3929(2) .71066(9) ?
H17A .05784(8) .3074(2) .72230(10) ?
H17B .05714(8) .4380(2) .67650(10) ?
H17C .03764(8) .2781(2) .63860(10) ?
H1'A .22364(8) .3420(2) .78242(9) ?
H1'B .29864(8) .3577(2) .81182(9) ?
H2'A .33245(8) .1690(2) .88360(10) ?
H2'B .28535(8) .2339(2) .89890(10) ?
H3'A .26944(8) -.0112(2) .81350(10) ?
H3'B .21804(8) .0783(2) .81140(10) ?
H4'A .24547(9) -.1030(2) .89730(10) ?
H4'B .31517(9) -.0087(2) .96140(10) ?
H7' .19350(10) .2591(2) .96200(10) ?
H8' .08300(10) .2743(3) .8976(2) ?
H9' .02220(10) .1051(3) .81910(10) ?
H10' .06230(10) -.0854(3) .79980(10) ?
H11' .15964(9) -.1010(2) .84490(10) ?

loop_
_geom_angle_atom_site_label_1
_geom_angle_atom_site_label_2
_geom_angle_atom_site_label_3
_geom_angle
_geom_angle_publ_flag
C11B C1 C2 118.5(2) yes
C3 C2 C1 121.4(2) yes
C4 C3 C2 121.5(2) yes
C4A C4 C3 117.5(2) yes
C11B C4A C4 122.3(2) yes
C11B C4A N5 109.2(2) yes
C1' N5 C4A 123.1(2) yes
C1' N5 C5A 129.90(10) yes
C11A C5A N5 110.1(2) yes
C11A C5A C6 115.5(2) yes
C16 C6 C5A 118.00(10) yes
C16 C6 C6A 113.8(2) yes
C16 C6 C15A 113.9(2) yes
C10A C6A C6 114.4(2) yes
C10A C6A C7 119.3(2) yes
C8 C7 C6A 119.7(2) yes
C9 C8 C7 120.6(2) yes
C10 C9 C8 120.0(2) yes
C10A C10 C9 119.5(2) yes
C11 C10A C6A 113.7(2) yes
C11 C10A C10 125.6(2) yes
C11C C11 C10A 104.50(10) yes
C11C C11 C11A 106.00(10) yes
C11B C11A C5A 108.4(2) yes
C11B C11A C11 136.3(2) yes
C11A C11B C1 135.4(2) yes
C11A C11B C4A 105.4(2) yes
C15A C11C C11 113.6(2) yes
C15A C11C C12 120.6(2) yes
C13 C12 C11C 119.6(2) yes
C14 C13 C12 120.0(2) yes
C15 C14 C13 120.8(2) yes
C15A C15 C14 119.6(2) yes
C15 C15A C6 125.9(2) yes
C15 C15A C11C 119.3(2) yes
C17 C16 C6 115.2(2) yes
C2' C1' N5 113.7(2) yes
C3' C2' C1' 114.9(2) yes
C4' C3' C2' 112.6(2) yes
O5' C4' C3' 110.4(2) yes
C6' O5' C4' 118.3(2) yes
C11' C6' O5' 124.2(2) yes
C11' C6' C7' 120.3(2) yes
C8' C7' C6' 119.5(2) yes
C9' C8' C7' 120.6(2) yes
C10' C9' C8' 119.2(2) yes
C11' C10' C9' 121.2(2) yes
C10' C11' C6' 119.2(2) yes

loop_
_geom_bond_atom_site_label_1
_geom_bond_atom_site_label_2
_geom_bond_distance
_geom_bond_publ_flag
C1 C2 1.386(3) yes
C1 C11B 1.402(3) yes
C2 C3 1.399(4) yes
C3 C4 1.377(3) yes
C4 C4A 1.398(2) yes
C4A N5 1.387(3) yes
C4A C11B 1.417(3) yes
N5 C5A 1.388(2) yes
N5 C1' 1.465(3) yes
C5A C6 1.541(2) yes
C5A C11A 1.360(3) yes
C6 C6A 1.557(3) yes
C6 C15A 1.552(2) yes
C6 C16 1.535(3) yes
C6A C7 1.381(2) yes
C6A C10A 1.403(3) yes
C7 C8 1.395(3) yes
C8 C9 1.378(4) yes
C9 C10 1.388(3) yes
C10 C10A 1.381(3) yes
C10A C11 1.528(2) yes
C11 C11A 1.516(3) yes
C11 C11C 1.523(3) yes
C11A C11B 1.422(2) yes
C11C C12 1.384(3) yes
C11C C15A 1.400(3) yes
C12 C13 1.392(3) yes
C13 C14 1.375(4) yes
C14 C15 1.396(3) yes
C15 C15A 1.387(3) yes
C16 C17 1.553(3) yes
C1' C2' 1.524(3) yes
C2' C3' 1.524(3) yes
C3' C4' 1.514(4) yes
C4' O5' 1.443(3) yes
O5' C6' 1.376(2) yes
C6' C7' 1.386(3) yes
C6' C11' 1.377(3) yes
C7' C8' 1.382(4) yes
C8' C9' 1.383(4) yes
C9' C10' 1.365(4) yes
C10' C11' 1.391(3) yes

loop_
_geom_torsion_atom_site_label_1
_geom_torsion_atom_site_label_2
_geom_torsion_atom_site_label_3
_geom_torsion_atom_site_label_4
_geom_torsion
_geom_torsion_publ_flag
C11B C4A N5 C1' 176.6(2) yes
C4A N5 C1' C2' -72.7(2) yes
N5 C1' C2' C3' -41.8(2) yes
C1' C2' C3' C4' -157.6(2) yes
C2' C3' C4' O5' 65.6(2) yes
C3' C4' O5' C6' 70.7(2) yes
C4' O5' C6' C7' -155.1(2) yes
C6A C6 C16 C17 60.6(2) yes
C5A C6 C15A C11C -55.2(2) yes
C6A C6 C15A C15 -128.4(2) yes
C10A C11 C11C C12 121.2(2) yes
C10 C10A C11 C11A 124.5(2) yes
C5A C6 C6A C7 -122.6(2) yes
C11 C11C C15A C6 3.6(2) yes
C11C C11 C11A C11B 134.6(2) yes
C15A C6 C16 C17 -59.3(2) yes
